data_7220024
loop_
_publ_author_name
'Bhattacharya, Biswajit'
'Haldar, Ritesh'
'Maity, Dilip Kumar'
'Maji, Tapas Kumar'
'Ghoshal, Debajyoti'

_publ_section_title
;
 Pillared-bilayer porous coordination polymers of Zn(ii): enhanced
 hydrophobicity of pore surface by changing the pillar functionality
;
_journal_issue 18
_journal_name_full CrystEngComm
_journal_page_first 3478
_journal_paper_doi 10.1039/C5CE00143A
_journal_volume 17
_journal_year 2015
_chemical_formula_sum 'C30 H18 N6 O12 Zn2'
_chemical_formula_weight 785.24
_chemical_name_systematic
;
 ?
;
_space_group_IT_number 15
_symmetry_cell_setting monoclinic
_symmetry_space_group_name_Hall '-C 2yc'
_symmetry_space_group_name_H-M 'C 1 2/c 1'
_atom_sites_solution_hydrogens geom
_atom_sites_solution_primary direct
_atom_sites_solution_secondary difmap
_audit_creation_method SHELXL-97
_audit_update_record
;
2015-01-16 deposited with the CCDC.
2015-03-25 downloaded from the CCDC.
;
_cell_angle_alpha 90.00
_cell_angle_beta 108.23(3)
_cell_angle_gamma 90.00
_cell_formula_units_Z 4
_cell_length_a 28.825(12)
_cell_length_b 7.737(2)
_cell_length_c 16.014(6)
_cell_measurement_reflns_used 250
_cell_measurement_temperature 298(2)
_cell_measurement_theta_max 27.6
_cell_measurement_theta_min 1.5
_cell_volume 3392(2)
_computing_cell_refinement 'SMART APEX II'
_computing_data_collection 'SMART APEX II (Bruker,2010)'
_computing_data_reduction 'SAINT (Bruker,2000)'
_computing_molecular_graphics 'Ortep-3v2 for windows (Farrugia, 1997)'
_computing_publication_material 'PLATON (Spek, 2008)'
_computing_structure_refinement 'SHELXL-97 (Sheldrick, 2008)'
_computing_structure_solution 'SHELXS-97 (Sheldrick, 2008)'
_diffrn_ambient_temperature 298(2)
_diffrn_measured_fraction_theta_full 0.997
_diffrn_measured_fraction_theta_max 0.997
_diffrn_measurement_device_type 'CCD area detector'
_diffrn_measurement_method 'phi and omega scans'
_diffrn_radiation_monochromator graphite
_diffrn_radiation_source 'fine-focus sealed tube'
_diffrn_radiation_type MoK\a
_diffrn_radiation_wavelength 0.71073
_diffrn_reflns_av_R_equivalents 0.0548
_diffrn_reflns_av_sigmaI/netI 0.0370
_diffrn_reflns_limit_h_max 37
_diffrn_reflns_limit_h_min -37
_diffrn_reflns_limit_k_max 9
_diffrn_reflns_limit_k_min -10
_diffrn_reflns_limit_l_max 20
_diffrn_reflns_limit_l_min -20
_diffrn_reflns_number 27675
_diffrn_reflns_theta_full 27.60
_diffrn_reflns_theta_max 27.60
_diffrn_reflns_theta_min 1.49
_exptl_absorpt_coefficient_mu 1.484
_exptl_absorpt_correction_T_max 0.9734
_exptl_absorpt_correction_T_min 0.8649
_exptl_absorpt_correction_type multi-scan
_exptl_absorpt_process_details
;
'XPREP' - A PROGRAM DATA PREPARATION & RECIPROCAL 
SPACE EXPLORATION,
Bruker Analytical X-ray Systems, 1997
;
_exptl_crystal_colour Yellow
_exptl_crystal_density_diffrn 1.538
_exptl_crystal_density_method 'not measured'
_exptl_crystal_description Block
_exptl_crystal_F_000 1584
_exptl_crystal_size_max 0.20
_exptl_crystal_size_mid 0.10
_exptl_crystal_size_min 0.10
_refine_diff_density_max 1.091
_refine_diff_density_min -0.775
_refine_diff_density_rms 0.097
_refine_ls_extinction_method none
_refine_ls_goodness_of_fit_ref 1.029
_refine_ls_hydrogen_treatment noref
_refine_ls_matrix_type full
_refine_ls_number_parameters 251
_refine_ls_number_reflns 3923
_refine_ls_number_restraints 0
_refine_ls_restrained_S_all 1.029
_refine_ls_R_factor_all 0.0726
_refine_ls_R_factor_gt 0.0483
_refine_ls_shift/su_max 0.001
_refine_ls_shift/su_mean 0.000
_refine_ls_structure_factor_coef Fsqd
_refine_ls_weighting_details 'calc w=1/[\s^2^(Fo^2^)+(0.0845P)^2^+5.5933P] where P=(Fo^2^+2Fc^2^)/3'
_refine_ls_weighting_scheme calc
_refine_ls_wR_factor_gt 0.1370
_refine_ls_wR_factor_ref 0.1544
_reflns_number_gt 2782
_reflns_number_total 3923
_reflns_threshold_expression >2\s(I)
_cod_data_source_file c5ce00143a2.cif
_cod_data_source_block DG2
_cod_depositor_comments
;
The following automatic conversions were performed:

'_symmetry_cell_setting' value 'Monoclinic' changed to 'monoclinic'
according to
/usr/data/users/saulius/crontab/automatic-downloads/rss-feeds/RSC/lib/dictionaries/cif_core.dic
dictionary named 'cif_core.dic' version 2.4.2 from 2011-04-26.

Automatic conversion script
Id: cif_fix_values 3105 2015-03-04 15:46:00Z robertas 

 Adding full bibliography for 7220023--7220024.cif.
;
_cod_original_sg_symbol_H-M C2/c
_cod_database_code 7220024

loop_
_symmetry_equiv_pos_as_xyz
'x, y, z'
'-x, y, -z+1/2'
'x+1/2, y+1/2, z'
'-x+1/2, y+1/2, -z+1/2'
'-x, -y, -z'
'x, -y, z-1/2'
'-x+1/2, -y+1/2, -z'
'x+1/2, -y+1/2, z-1/2'

loop_
_atom_site_label
_atom_site_type_symbol
_atom_site_fract_x
_atom_site_fract_y
_atom_site_fract_z
_atom_site_U_iso_or_equiv
_atom_site_adp_type
_atom_site_occupancy
_atom_site_symmetry_multiplicity
_atom_site_calc_flag
_atom_site_refinement_flags
_atom_site_disorder_assembly
_atom_site_disorder_group
C1 C 0.69181(12) 0.0816(4) 0.35732(19) 0.0302(7) Uani 1 1 d . . .
C2 C 0.69644(12) 0.1106(4) 0.45304(19) 0.0275(7) Uani 1 1 d . . .
C3 C 0.71288(12) -0.0209(4) 0.5137(2) 0.0284(7) Uani 1 1 d . . .
H3 H 0.7210 -0.1279 0.4957 0.034 Uiso 1 1 calc R . .
C4 C 0.71721(12) 0.0071(4) 0.60091(19) 0.0281(7) Uani 1 1 d . . .
C5 C 0.70546(12) 0.1672(4) 0.62789(19) 0.0280(7) Uani 1 1 d . . .
H5 H 0.7084 0.1857 0.6867 0.034 Uiso 1 1 calc R . .
C6 C 0.68935(12) 0.3003(4) 0.5672(2) 0.0275(7) Uani 1 1 d . . .
C7 C 0.68462(13) 0.2704(4) 0.4798(2) 0.0289(7) Uani 1 1 d . . .
H7 H 0.6734 0.3581 0.4387 0.035 Uiso 1 1 calc R . .
C8 C 0.67818(13) 0.4756(4) 0.5958(2) 0.0327(7) Uani 1 1 d . . .
C9 C 0.59959(16) 0.0851(5) 0.0300(3) 0.0482(10) Uani 1 1 d . . .
H9 H 0.6098 0.1708 -0.0011 0.058 Uiso 1 1 calc R . .
C10 C 0.57075(17) -0.0465(6) -0.0165(3) 0.0572(11) Uani 1 1 d . . .
H10 H 0.5619 -0.0486 -0.0776 0.069 Uiso 1 1 calc R . .
C11 C 0.55513(15) -0.1747(5) 0.0277(3) 0.0524(11) Uani 1 1 d . A .
C12 C 0.56817(17) -0.1623(6) 0.1171(3) 0.0604(12) Uani 1 1 d . . .
H12 H 0.5573 -0.2444 0.1492 0.072 Uiso 1 1 calc R . .
C13 C 0.59745(17) -0.0277(5) 0.1599(3) 0.0539(11) Uani 1 1 d . . .
H13 H 0.6064 -0.0223 0.2209 0.065 Uiso 1 1 calc R . .
C14 C 0.52645(17) -0.3261(6) -0.0203(4) 0.0648(13) Uani 1 1 d . . .
N1 N 0.73118(12) -0.1307(4) 0.66385(18) 0.0326(7) Uani 1 1 d . . .
N2 N 0.61349(11) 0.0955(4) 0.11681(19) 0.0382(7) Uani 1 1 d . . .
C15 C 0.5351(6) -0.383(2) -0.1104(11) 0.111(6) Uani 0.50 1 d P A 1
C15B C 0.5016(6) -0.3174(16) -0.1124(10) 0.107(6) Uani 0.50 1 d P A 2
N3 N 0.5284(3) -0.4629(11) 0.0356(6) 0.064(2) Uani 0.50 1 d P . 1
N3B N 0.4982(4) -0.3953(11) 0.0109(6) 0.065(2) Uani 0.50 1 d P . 2
O1 O 0.67693(11) 0.2127(3) 0.30834(16) 0.0422(6) Uani 1 1 d . . .
O2 O 0.70147(11) -0.0611(3) 0.33252(15) 0.0460(7) Uani 1 1 d . . .
O1W O 0.5981(2) 0.4113(9) 0.2120(4) 0.0704(18) Uiso 0.50 1 d P . .
O1WA O 0.5384(5) 0.7649(14) 0.3179(9) 0.140(5) Uiso 0.50 1 d P . .
O3 O 0.66276(12) 0.5909(3) 0.54065(17) 0.0557(8) Uani 1 1 d . . .
O2W O 0.63483(17) 0.6660(6) 0.3525(3) 0.1078(15) Uani 1 1 d . . .
O4 O 0.68588(10) 0.5018(3) 0.67712(15) 0.0394(6) Uani 1 1 d . . .
Zn1 Zn 0.669654(17) 0.25120(5) 0.18577(2) 0.03899(18) Uani 1 1 d . . .
H1 H 0.7470(12) -0.218(5) 0.650(2) 0.021(8) Uiso 1 1 d . . .
H2 H 0.7453(19) -0.090(7) 0.713(3) 0.076(17) Uiso 1 1 d . . .

loop_
_atom_site_aniso_label
_atom_site_aniso_U_11
_atom_site_aniso_U_22
_atom_site_aniso_U_33
_atom_site_aniso_U_23
_atom_site_aniso_U_13
_atom_site_aniso_U_12
C1 0.0411(19) 0.0303(16) 0.0210(15) -0.0004(13) 0.0123(14) -0.0033(14)
C2 0.0400(18) 0.0244(15) 0.0189(14) -0.0009(11) 0.0100(13) -0.0023(13)
C3 0.0420(18) 0.0192(14) 0.0246(15) -0.0001(12) 0.0115(13) 0.0018(13)
C4 0.0438(19) 0.0184(14) 0.0208(15) 0.0018(11) 0.0084(13) 0.0004(13)
C5 0.0473(19) 0.0204(15) 0.0158(14) -0.0013(11) 0.0089(13) -0.0010(13)
C6 0.0404(18) 0.0179(14) 0.0245(16) -0.0007(11) 0.0108(14) -0.0003(12)
C7 0.0444(19) 0.0210(15) 0.0227(15) 0.0042(11) 0.0123(14) -0.0004(13)
C8 0.045(2) 0.0211(15) 0.0307(17) -0.0033(13) 0.0106(15) 0.0012(14)
C9 0.061(3) 0.041(2) 0.040(2) -0.0049(17) 0.0109(19) -0.0188(19)
C10 0.067(3) 0.053(3) 0.046(2) -0.012(2) 0.010(2) -0.022(2)
C11 0.044(2) 0.036(2) 0.073(3) -0.013(2) 0.012(2) -0.0138(18)
C12 0.067(3) 0.045(2) 0.071(3) -0.002(2) 0.025(2) -0.026(2)
C13 0.068(3) 0.044(2) 0.054(2) -0.0025(19) 0.024(2) -0.024(2)
C14 0.051(3) 0.044(3) 0.093(4) -0.022(3) 0.013(3) -0.017(2)
N1 0.0577(19) 0.0192(13) 0.0185(13) 0.0024(10) 0.0084(13) 0.0082(13)
N2 0.0479(18) 0.0306(15) 0.0372(16) -0.0033(12) 0.0148(14) -0.0095(13)
C15 0.117(12) 0.110(12) 0.131(13) -0.089(11) 0.073(11) -0.061(10)
C15B 0.125(13) 0.050(7) 0.092(10) -0.010(7) -0.043(9) -0.016(7)
N3 0.056(5) 0.043(5) 0.084(6) -0.019(4) 0.008(5) -0.023(4)
N3B 0.067(6) 0.038(4) 0.085(6) -0.017(4) 0.020(5) -0.027(4)
O1 0.0733(19) 0.0337(13) 0.0212(12) 0.0041(10) 0.0171(12) 0.0011(12)
O2 0.0756(19) 0.0371(14) 0.0270(12) -0.0047(10) 0.0185(12) 0.0124(13)
O3 0.091(2) 0.0264(13) 0.0407(15) 0.0030(11) 0.0079(14) 0.0223(14)
O2W 0.116(4) 0.085(3) 0.112(4) 0.021(3) 0.020(3) -0.011(3)
O4 0.0718(17) 0.0179(11) 0.0317(13) -0.0054(9) 0.0208(12) 0.0011(11)
Zn1 0.0710(3) 0.0239(2) 0.0203(2) -0.00111(14) 0.0119(2) -0.01895(18)

loop_
_atom_type_symbol
_atom_type_description
_atom_type_scat_dispersion_real
_atom_type_scat_dispersion_imag
_atom_type_scat_source
C C 0.0033 0.0016 'International Tables Vol C Tables 4.2.6.8 and 6.1.1.4'
H H 0.0000 0.0000 'International Tables Vol C Tables 4.2.6.8 and 6.1.1.4'
N N 0.0061 0.0033 'International Tables Vol C Tables 4.2.6.8 and 6.1.1.4'
O O 0.0106 0.0060 'International Tables Vol C Tables 4.2.6.8 and 6.1.1.4'
Zn Zn 0.2839 1.4301 'International Tables Vol C Tables 4.2.6.8 and 6.1.1.4'

loop_
_geom_angle_atom_site_label_1
_geom_angle_atom_site_label_2
_geom_angle_atom_site_label_3
_geom_angle
_geom_angle_site_symmetry_1
_geom_angle_site_symmetry_3
O2 C1 O1 125.6(3) . .
O2 C1 C2 120.1(3) . .
O1 C1 C2 114.3(3) . .
C3 C2 C7 120.2(3) . .
C3 C2 C1 120.3(3) . .
C7 C2 C1 119.6(3) . .
C4 C3 C2 119.8(3) . .
C3 C4 C5 120.1(3) . .
C3 C4 N1 120.7(3) . .
C5 C4 N1 119.1(3) . .
C4 C5 C6 120.2(3) . .
C7 C6 C5 119.3(3) . .
C7 C6 C8 119.9(3) . .
C5 C6 C8 120.8(3) . .
C6 C7 C2 120.4(3) . .
O3 C8 O4 121.8(3) . .
O3 C8 C6 119.9(3) . .
O4 C8 C6 118.3(3) . .
N2 C9 C10 123.1(4) . .
C11 C10 C9 119.7(4) . .
C12 C11 C10 117.6(4) . .
C12 C11 C14 121.3(4) . .
C10 C11 C14 121.1(4) . .
C11 C12 C13 120.0(4) . .
N2 C13 C12 122.4(4) . .
N3B C14 N3 44.4(5) . .
N3B C14 C15B 105.3(9) . .
N3 C14 C15B 127.9(7) . .
N3B C14 C11 118.0(6) . .
N3 C14 C11 111.4(5) . .
C15B C14 C11 120.7(7) . .
N3B C14 C15 124.6(7) . .
N3 C14 C15 112.8(9) . .
C15B C14 C15 41.5(8) . .
C11 C14 C15 117.4(6) . .
C4 N1 Zn1 112.1(2) . 6_556
C9 N2 C13 117.3(3) . .
C9 N2 Zn1 122.1(2) . .
C13 N2 Zn1 118.9(3) . .
C14 N3 N3 89.4(8) . 5_645
C14 N3B N3B 104.4(9) . 5_645
C1 O1 Zn1 131.2(2) . .
C8 O4 Zn1 104.9(2) . 6_566
O1 Zn1 O4 105.47(10) . 6_565
O1 Zn1 N2 105.92(12) . .
O4 Zn1 N2 134.03(12) 6_565 .
O1 Zn1 N1 105.61(12) . 6
O4 Zn1 N1 100.59(11) 6_565 6
N2 Zn1 N1 102.29(12) . 6

loop_
_geom_bond_atom_site_label_1
_geom_bond_atom_site_label_2
_geom_bond_distance
_geom_bond_site_symmetry_2
C1 O2 1.234(4) .
C1 O1 1.272(4) .
C1 C2 1.513(4) .
C2 C3 1.384(4) .
C2 C7 1.385(4) .
C3 C4 1.380(4) .
C4 C5 1.388(4) .
C4 N1 1.435(4) .
C5 C6 1.392(4) .
C6 C7 1.382(4) .
C6 C8 1.499(4) .
C8 O3 1.236(4) .
C8 O4 1.267(4) .
C9 N2 1.324(5) .
C9 C10 1.377(5) .
C10 C11 1.374(6) .
C11 C12 1.366(6) .
C11 C14 1.499(6) .
C12 C13 1.380(6) .
C13 N2 1.341(5) .
C14 N3B 1.207(10) .
C14 N3 1.375(11) .
C14 C15B 1.426(14) .
C14 C15 1.603(13) .
N1 Zn1 2.128(3) 6_556
N2 Zn1 2.043(3) .
N3 N3 1.773(17) 5_645
N3B N3B 1.668(16) 5_645
O1 Zn1 1.931(2) .
O4 Zn1 1.983(2) 6_566
Zn1 O4 1.983(2) 6_565
Zn1 N1 2.128(3) 6
